data_1515891
loop_
_publ_author_name
'Eastoe, Julian'
'Fairlamb, Ian J. S.'
'Fern\'andez-Hern\'andez, Jes\'us M.'
'Filali, Emane'
'Jeffery, John C.'
'Lloyd-Jones, Guy C.'
'Martorell, Aina'
'Meadowcroft, Antony'
'Norrby, Per-Ola'
'Riis-Johannessen, Thomas'
'Sale, David A.'
'Tomlin, Paula M.'

_publ_section_title
;
 Interrogation of a dynamic multi-catalyst ensemble in asymmetric
 catalysis
;
_journal_name_full 'Faraday Discussions'
_journal_page_first 27
_journal_paper_doi 10.1039/b910022a
_journal_volume 145
_journal_year 2010
_chemical_formula_moiety '[Pd4(allyl)4(L)4](OTf)4.4.5C2H2Cl4'
_chemical_formula_sum 'C201 H189 Cl18 F12 N8 O20 P8 Pd4 S4'
_chemical_formula_weight 4704.30
_chemical_name_systematic
;
?
;
_space_group_IT_number 14
_symmetry_cell_setting monoclinic
_symmetry_space_group_name_Hall '-P 2yn'
_symmetry_space_group_name_H-M 'P 1 21/n 1'
_atom_sites_solution_hydrogens geom
_atom_sites_solution_primary direct
_atom_sites_solution_secondary difmap
_audit_creation_method SHELXL-97
_cell_angle_alpha 90.00
_cell_angle_beta 100.67(5)
_cell_angle_gamma 90.00
_cell_formula_units_Z 2
_cell_length_a 21.659(13)
_cell_length_b 23.210(19)
_cell_length_c 26.022(14)
_cell_measurement_reflns_used 33621
_cell_measurement_temperature 100(2)
_cell_measurement_theta_max 54.781
_cell_measurement_theta_min 5.325
_cell_volume 12855(15)
_computing_cell_refinement 'SAINT (Bruker, 2001)'
_computing_data_collection 'SMART (Bruker, 2001)'
_computing_data_reduction 'SHELXTL (Bruker, 2001)'
_computing_molecular_graphics 'SHELXTL (Bruker, 2001)'
_computing_publication_material 'SHELXTL (Bruker, 2001)'
_computing_structure_refinement 'SHELXTL (Bruker, 2001)'
_computing_structure_solution 'SHELXTL (Bruker, 2001)'
_diffrn_ambient_temperature 100(2)
_diffrn_detector_area_resol_mean 5.6
_diffrn_measured_fraction_theta_full 0.988
_diffrn_measured_fraction_theta_max 0.988
_diffrn_measurement_device_type 'CCD area detector'
_diffrn_measurement_method 'frames each covering 0.3\% in\w'
_diffrn_radiation_monochromator graphite
_diffrn_radiation_source 'fine-focus sealed tube'
_diffrn_radiation_type MoK\a
_diffrn_radiation_wavelength 0.71073
_diffrn_reflns_av_R_equivalents 0.0487
_diffrn_reflns_av_sigmaI/netI 0.0606
_diffrn_reflns_limit_h_max 25
_diffrn_reflns_limit_h_min -22
_diffrn_reflns_limit_k_max 26
_diffrn_reflns_limit_k_min -27
_diffrn_reflns_limit_l_max 30
_diffrn_reflns_limit_l_min -30
_diffrn_reflns_number 66164
_diffrn_reflns_theta_full 25.00
_diffrn_reflns_theta_max 25.00
_diffrn_reflns_theta_min 1.82
_exptl_absorpt_coefficient_mu 0.605
_exptl_absorpt_correction_T_max 0.801394
_exptl_absorpt_correction_T_min 0.585223
_exptl_absorpt_correction_type multi-scan
_exptl_absorpt_process_details 'SADABS (Sheldrick, 1996)'
_exptl_crystal_colour white
_exptl_crystal_density_diffrn 1.215
_exptl_crystal_density_method 'not measured'
_exptl_crystal_description block
_exptl_crystal_F_000 4786
_exptl_crystal_size_max 0.7
_exptl_crystal_size_mid 0.4
_exptl_crystal_size_min 0.4
_refine_diff_density_max 3.100
_refine_diff_density_min -1.189
_refine_diff_density_rms 0.124
_refine_ls_extinction_method none
_refine_ls_goodness_of_fit_ref 0.960
_refine_ls_hydrogen_treatment riding
_refine_ls_matrix_type full
_refine_ls_number_parameters 1179
_refine_ls_number_reflns 22372
_refine_ls_number_restraints 11
_refine_ls_restrained_S_all 0.960
_refine_ls_R_factor_all 0.1076
_refine_ls_R_factor_gt 0.0824
_refine_ls_shift/su_max 0.039
_refine_ls_shift/su_mean 0.001
_refine_ls_structure_factor_coef Fsqd
_refine_ls_weighting_details 'calc w=1/[\s^2^(Fo^2^)+(0.2000P)^2^+0.0000P] where P=(Fo^2^+2Fc^2^)/3'
_refine_ls_weighting_scheme calc
_refine_ls_wR_factor_gt 0.2369
_refine_ls_wR_factor_ref 0.2667
_reflns_number_gt 14372
_reflns_number_total 22372
_reflns_threshold_expression >2sigma(I)
_cod_data_source_file b910022a.txt
_cod_data_source_block shelxl
_cod_original_sg_symbol_H-M P2(1)/n
_cod_database_code 1515891

loop_
_symmetry_equiv_pos_as_xyz
'x, y, z'
'-x+1/2, y+1/2, -z+1/2'
'-x, -y, -z'
'x-1/2, -y-1/2, z-1/2'

loop_
_atom_site_label
_atom_site_type_symbol
_atom_site_fract_x
_atom_site_fract_y
_atom_site_fract_z
_atom_site_U_iso_or_equiv
_atom_site_adp_type
_atom_site_occupancy
_atom_site_symmetry_multiplicity
_atom_site_calc_flag
_atom_site_refinement_flags
_atom_site_disorder_assembly
_atom_site_disorder_group
Pd1 Pd 0.17227(2) 0.232260(17) 1.029185(17) 0.03855(16) Uani 1 1 d . . .
C181 C 0.2082(4) 0.1497(3) 1.0061(3) 0.067(2) Uani 1 1 d . . .
H18A H 0.2474 0.1512 0.9918 0.081 Uiso 1 1 calc R . .
H18B H 0.2062 0.1167 1.0299 0.081 Uiso 1 1 calc R . .
C182 C 0.1504(4) 0.1640(3) 0.9702(3) 0.067(2) Uani 1 1 d . . .
H182 H 0.1518 0.1727 0.9328 0.081 Uiso 1 1 calc R . .
C183 C 0.0970(3) 0.1758(3) 0.9893(3) 0.0517(16) Uani 1 1 d . . .
H18C H 0.0824 0.1454 1.0109 0.062 Uiso 1 1 calc R . .
H18D H 0.0625 0.1948 0.9649 0.062 Uiso 1 1 calc R . .
P11 P 0.27399(8) 0.26783(6) 1.05656(6) 0.0415(4) Uani 1 1 d . . .
C111 C 0.2983(3) 0.2625(3) 1.1273(3) 0.0519(16) Uani 1 1 d . . .
C112 C 0.3469(3) 0.2946(3) 1.1562(3) 0.0569(17) Uani 1 1 d . . .
H112 H 0.3690 0.3216 1.1389 0.068 Uiso 1 1 calc R . .
C113 C 0.3632(4) 0.2877(4) 1.2097(3) 0.0648(19) Uani 1 1 d . . .
H113 H 0.3963 0.3101 1.2290 0.078 Uiso 1 1 calc R . .
C114 C 0.3321(4) 0.2488(4) 1.2351(3) 0.071(2) Uani 1 1 d . . .
H114 H 0.3432 0.2445 1.2720 0.086 Uiso 1 1 calc R . .
C115 C 0.2838(4) 0.2156(4) 1.2066(3) 0.070(2) Uani 1 1 d . . .
H115 H 0.2625 0.1882 1.2240 0.084 Uiso 1 1 calc R . .
C116 C 0.2671(3) 0.2224(3) 1.1532(3) 0.0518(16) Uani 1 1 d . . .
H116 H 0.2343 0.1996 1.1340 0.062 Uiso 1 1 calc R . .
C121 C 0.2940(3) 0.3423(3) 1.0411(2) 0.0498(15) Uani 1 1 d . . .
C122 C 0.2464(3) 0.3834(2) 1.0346(3) 0.0508(16) Uani 1 1 d . . .
H122 H 0.2056 0.3734 1.0402 0.061 Uiso 1 1 calc R . .
C123 C 0.2589(4) 0.4397(3) 1.0198(3) 0.0653(19) Uani 1 1 d . . .
H123 H 0.2257 0.4670 1.0129 0.078 Uiso 1 1 calc R . .
C124 C 0.3177(5) 0.4554(3) 1.0153(3) 0.075(2) Uani 1 1 d . . .
H124 H 0.3263 0.4941 1.0071 0.090 Uiso 1 1 calc R . .
C125 C 0.3654(4) 0.4146(4) 1.0225(3) 0.074(2) Uani 1 1 d . . .
H125 H 0.4067 0.4254 1.0188 0.089 Uiso 1 1 calc R . .
C126 C 0.3529(4) 0.3576(3) 1.0354(3) 0.066(2) Uani 1 1 d . . .
H126 H 0.3856 0.3297 1.0401 0.079 Uiso 1 1 calc R . .
C131 C 0.3356(3) 0.2262(3) 1.0316(3) 0.0521(16) Uani 1 1 d . . .
C132 C 0.3758(4) 0.1924(4) 1.0664(3) 0.074(2) Uani 1 1 d . . .
H132 H 0.3718 0.1917 1.1022 0.089 Uiso 1 1 calc R . .
C133 C 0.4213(5) 0.1596(5) 1.0502(4) 0.101(4) Uani 1 1 d . . .
H133 H 0.4497 0.1372 1.0744 0.121 Uiso 1 1 calc R . .
C134 C 0.4246(5) 0.1601(5) 0.9983(4) 0.112(4) Uani 1 1 d . . .
H134 H 0.4543 0.1360 0.9861 0.134 Uiso 1 1 calc R . .
C135 C 0.3865(5) 0.1943(4) 0.9636(3) 0.084(3) Uani 1 1 d . . .
H135 H 0.3914 0.1952 0.9280 0.100 Uiso 1 1 calc R . .
C136 C 0.3409(4) 0.2277(3) 0.9796(3) 0.0554(17) Uani 1 1 d . . .
C137 C 0.2967(4) 0.2624(3) 0.9401(3) 0.0522(16) Uani 1 1 d . . .
O137 O 0.2424(2) 0.27013(17) 0.94687(17) 0.0512(11) Uani 1 1 d . . .
N138 N 0.3190(3) 0.2836(2) 0.9001(2) 0.0504(13) Uani 1 1 d . . .
H138 H 0.3590 0.2782 0.8994 0.061 Uiso 1 1 calc R . .
C141 C 0.2814(3) 0.3155(2) 0.8568(2) 0.0463(14) Uani 1 1 d . . .
H141 H 0.3100 0.3262 0.8323 0.056 Uiso 1 1 calc R . .
C142 C 0.2538(3) 0.3718(2) 0.8741(3) 0.0525(16) Uani 1 1 d . . .
H14A H 0.2253 0.3628 0.8986 0.063 Uiso 1 1 calc R . .
H14B H 0.2883 0.3962 0.8928 0.063 Uiso 1 1 calc R . .
C143 C 0.2180(4) 0.4049(3) 0.8277(3) 0.0635(19) Uani 1 1 d . . .
H14C H 0.1993 0.4399 0.8402 0.076 Uiso 1 1 calc R . .
H14D H 0.2473 0.4171 0.8047 0.076 Uiso 1 1 calc R . .
C144 C 0.1667(4) 0.3677(3) 0.7972(3) 0.067(2) Uani 1 1 d . . .
H14E H 0.1347 0.3600 0.8190 0.080 Uiso 1 1 calc R . .
H14F H 0.1459 0.3890 0.7658 0.080 Uiso 1 1 calc R . .
C145 C 0.1908(3) 0.3110(3) 0.7805(3) 0.0549(16) Uani 1 1 d . . .
H14G H 0.1548 0.2871 0.7637 0.066 Uiso 1 1 calc R . .
H14H H 0.2176 0.3183 0.7542 0.066 Uiso 1 1 calc R . .
C146 C 0.2278(3) 0.2788(2) 0.8256(2) 0.0447(14) Uani 1 1 d . . .
H146 H 0.1987 0.2676 0.8496 0.054 Uiso 1 1 calc R . .
N147 N 0.2552(3) 0.2259(2) 0.8079(2) 0.0475(13) Uani 1 1 d . . .
H147 H 0.2851 0.2294 0.7894 0.057 Uiso 1 1 calc R . .
C148 C 0.2370(3) 0.1729(2) 0.8185(3) 0.0450(14) Uani 1 1 d . . .
O148 O 0.1979(2) 0.16285(17) 0.84600(19) 0.0528(11) Uani 1 1 d . . .
C151 C 0.2680(3) 0.1248(2) 0.7952(2) 0.0413(13) Uani 1 1 d . . .
C152 C 0.3334(3) 0.1236(3) 0.8031(3) 0.0598(18) Uani 1 1 d . . .
H152 H 0.3571 0.1540 0.8216 0.072 Uiso 1 1 calc R . .
C153 C 0.3634(4) 0.0785(3) 0.7840(4) 0.076(2) Uani 1 1 d . . .
H153 H 0.4080 0.0776 0.7897 0.091 Uiso 1 1 calc R . .
C154 C 0.3296(4) 0.0351(3) 0.7569(3) 0.068(2) Uani 1 1 d . . .
H154 H 0.3510 0.0042 0.7438 0.082 Uiso 1 1 calc R . .
C155 C 0.2661(3) 0.0352(3) 0.7484(3) 0.0578(18) Uani 1 1 d . . .
H155 H 0.2439 0.0039 0.7299 0.069 Uiso 1 1 calc R . .
C156 C 0.2316(3) 0.0803(2) 0.7661(2) 0.0426(13) Uani 1 1 d . . .
P12 P 0.14699(7) 0.07933(6) 0.75618(6) 0.0382(3) Uani 1 1 d . A .
C161 C 0.1255(3) 0.1464(2) 0.7211(2) 0.0391(13) Uani 1 1 d . . .
C162 C 0.1657(4) 0.1713(3) 0.6904(3) 0.0547(16) Uani 1 1 d . . .
H162 H 0.2056 0.1548 0.6898 0.066 Uiso 1 1 calc R . .
C163 C 0.1466(4) 0.2198(3) 0.6615(3) 0.0606(18) Uani 1 1 d . . .
H163 H 0.1740 0.2372 0.6414 0.073 Uiso 1 1 calc R . .
C164 C 0.0884(4) 0.2433(3) 0.6612(3) 0.071(2) Uani 1 1 d . . .
H164 H 0.0755 0.2761 0.6401 0.085 Uiso 1 1 calc R . .
C165 C 0.0493(4) 0.2205(3) 0.6904(3) 0.0638(19) Uani 1 1 d . . .
H165 H 0.0096 0.2377 0.6906 0.077 Uiso 1 1 calc R . .
C166 C 0.0677(3) 0.1715(3) 0.7204(2) 0.0486(15) Uani 1 1 d . . .
H166 H 0.0398 0.1551 0.7406 0.058 Uiso 1 1 calc R . .
C171 C 0.1251(3) 0.0226(2) 0.7070(2) 0.0399(13) Uani 1 1 d . . .
C172 C 0.1074(3) -0.0306(3) 0.7228(3) 0.0515(16) Uani 1 1 d . . .
H172 H 0.1055 -0.0367 0.7586 0.062 Uiso 1 1 calc R . .
C173 C 0.0923(4) -0.0749(3) 0.6876(3) 0.0640(19) Uani 1 1 d . . .
H173 H 0.0805 -0.1114 0.6991 0.077 Uiso 1 1 calc R . .
C174 C 0.0944(4) -0.0660(3) 0.6346(3) 0.068(2) Uani 1 1 d . . .
H174 H 0.0837 -0.0964 0.6101 0.082 Uiso 1 1 calc R . .
C175 C 0.1119(4) -0.0134(4) 0.6185(3) 0.071(2) Uani 1 1 d . . .
H175 H 0.1139 -0.0078 0.5826 0.085 Uiso 1 1 calc R . .
C176 C 0.1266(4) 0.0316(3) 0.6532(3) 0.0609(18) Uani 1 1 d . . .
H176 H 0.1377 0.0682 0.6412 0.073 Uiso 1 1 calc R . .
Pd2 Pd 0.11100(2) 0.052648(17) 0.832186(17) 0.03643(15) Uani 1 1 d . . .
C281 C 0.2035(10) 0.0195(9) 0.8682(9) 0.061(8) Uiso 0.57(2) 1 d P A 1
H28A H 0.2258 -0.0039 0.8456 0.074 Uiso 0.57(2) 1 calc PR A 1
H28B H 0.2313 0.0462 0.8915 0.074 Uiso 0.57(2) 1 calc PR A 1
C282 C 0.1562(7) -0.0094(6) 0.8904(5) 0.069(5) Uani 0.57(2) 1 d P A 1
H282 H 0.1493 -0.0511 0.8817 0.082 Uiso 0.57(2) 1 calc PR A 1
C283 C 0.1134(12) 0.0163(10) 0.9087(9) 0.052(8) Uiso 0.57(2) 1 d P A 1
H28C H 0.1276 0.0424 0.9387 0.062 Uiso 0.57(2) 1 calc PR A 1
H28D H 0.0767 -0.0074 0.9129 0.062 Uiso 0.57(2) 1 calc PR A 1
C284 C 0.2014(9) 0.0104(10) 0.8612(8) 0.032(6) Uiso 0.43(2) 1 d P A 2
H28E H 0.2029 -0.0319 0.8564 0.039 Uiso 0.43(2) 1 calc PR A 2
H28F H 0.2395 0.0305 0.8546 0.039 Uiso 0.43(2) 1 calc PR A 2
C285 C 0.1765(7) 0.0294(6) 0.9025(6) 0.043(5) Uani 0.43(2) 1 d P A 2
H285 H 0.1994 0.0634 0.9203 0.051 Uiso 0.43(2) 1 calc PR A 2
C286 C 0.1190(14) 0.0230(12) 0.9138(11) 0.042(9) Uiso 0.43(2) 1 d P A 2
H28G H 0.1067 0.0509 0.9389 0.050 Uiso 0.43(2) 1 calc PR A 2
H28H H 0.1052 -0.0169 0.9189 0.050 Uiso 0.43(2) 1 calc PR A 2
P21 P 0.00560(7) 0.07722(6) 0.82616(6) 0.0365(3) Uani 1 1 d . A .
C211 C -0.0030(3) 0.1545(2) 0.8401(2) 0.0370(12) Uani 1 1 d . . .
C212 C 0.0516(3) 0.1873(2) 0.8464(2) 0.0433(14) Uani 1 1 d . A .
H212 H 0.0903 0.1698 0.8429 0.052 Uiso 1 1 calc R . .
C213 C 0.0497(4) 0.2459(3) 0.8577(3) 0.0562(17) Uani 1 1 d . . .
H213 H 0.0868 0.2686 0.8621 0.067 Uiso 1 1 calc R A .
C214 C -0.0077(4) 0.2706(3) 0.8624(3) 0.0599(19) Uani 1 1 d . A .
H214 H -0.0097 0.3107 0.8692 0.072 Uiso 1 1 calc R . .
C215 C -0.0620(3) 0.2378(3) 0.8574(3) 0.0560(18) Uani 1 1 d . . .
H215 H -0.1004 0.2548 0.8621 0.067 Uiso 1 1 calc R A .
C216 C -0.0594(3) 0.1790(3) 0.8453(2) 0.0483(15) Uani 1 1 d . A .
H216 H -0.0964 0.1562 0.8408 0.058 Uiso 1 1 calc R . .
C221 C -0.0518(3) 0.0638(2) 0.7668(2) 0.0369(12) Uani 1 1 d . . .
C222 C -0.1160(3) 0.0616(3) 0.7672(3) 0.0501(15) Uani 1 1 d . A .
H222 H -0.1314 0.0646 0.7989 0.060 Uiso 1 1 calc R . .
C223 C -0.1578(3) 0.0546(3) 0.7184(3) 0.0576(17) Uani 1 1 d . . .
H223 H -0.2018 0.0534 0.7180 0.069 Uiso 1 1 calc R A .
C224 C -0.1375(3) 0.0496(3) 0.6736(3) 0.0521(16) Uani 1 1 d . A .
H224 H -0.1668 0.0446 0.6419 0.063 Uiso 1 1 calc R . .
C225 C -0.0744(3) 0.0517(3) 0.6729(3) 0.0511(16) Uani 1 1 d . . .
H225 H -0.0601 0.0485 0.6407 0.061 Uiso 1 1 calc R A .
C226 C -0.0315(3) 0.0584(3) 0.7189(3) 0.0486(15) Uani 1 1 d . A .
H226 H 0.0121 0.0594 0.7180 0.058 Uiso 1 1 calc R . .
C231 C -0.0314(3) 0.0417(3) 0.8763(2) 0.0425(14) Uani 1 1 d . . .
C232 C -0.0391(3) 0.0706(3) 0.9214(2) 0.0521(16) Uani 1 1 d . A .
H232 H -0.0250 0.1092 0.9269 0.063 Uiso 1 1 calc R . .
C233 C -0.0676(4) 0.0425(3) 0.9589(3) 0.066(2) Uani 1 1 d . . .
H233 H -0.0733 0.0628 0.9894 0.080 Uiso 1 1 calc R A .
C234 C -0.0869(4) -0.0123(3) 0.9521(3) 0.070(2) Uani 1 1 d . A .
H234 H -0.1047 -0.0307 0.9786 0.084 Uiso 1 1 calc R . .
C235 C -0.0815(4) -0.0422(3) 0.9078(3) 0.0573(18) Uani 1 1 d . . .
H235 H -0.0980 -0.0801 0.9025 0.069 Uiso 1 1 calc R A .
C236 C -0.0512(3) -0.0167(3) 0.8700(2) 0.0440(14) Uani 1 1 d . A .
C237 C -0.0352(3) -0.0513(2) 0.8262(2) 0.0445(14) Uani 1 1 d . . .
O237 O 0.0162(2) -0.04736(19) 0.8133(2) 0.0563(12) Uani 1 1 d . A .
N238 N -0.0800(3) -0.0871(2) 0.8021(2) 0.0521(13) Uani 1 1 d . A .
H238 H -0.1167 -0.0867 0.8119 0.062 Uiso 1 1 calc R . .
C241 C -0.0709(3) -0.1270(3) 0.7603(3) 0.0540(16) Uani 1 1 d . . .
H241 H -0.0264 -0.1234 0.7551 0.065 Uiso 1 1 calc R A .
C242 C -0.1136(4) -0.1118(4) 0.7095(3) 0.071(2) Uani 1 1 d . A .
H24A H -0.1057 -0.0717 0.6997 0.085 Uiso 1 1 calc R . .
H24B H -0.1580 -0.1148 0.7137 0.085 Uiso 1 1 calc R . .
C243 C -0.1016(5) -0.1527(4) 0.6666(3) 0.092(3) Uani 1 1 d . . .
H24C H -0.0582 -0.1472 0.6607 0.110 Uiso 1 1 calc R A .
H24D H -0.1308 -0.1434 0.6337 0.110 Uiso 1 1 calc R . .
C244 C -0.1106(5) -0.2157(4) 0.6809(3) 0.079(2) Uani 1 1 d . A .
H24E H -0.1552 -0.2226 0.6829 0.095 Uiso 1 1 calc R . .
H24F H -0.0996 -0.2411 0.6534 0.095 Uiso 1 1 calc R . .
C245 C -0.0695(5) -0.2300(3) 0.7330(3) 0.073(2) Uani 1 1 d . . .
H24G H -0.0248 -0.2279 0.7295 0.087 Uiso 1 1 calc R A .
H24H H -0.0783 -0.2700 0.7429 0.087 Uiso 1 1 calc R . .
C246 C -0.0811(3) -0.1883(3) 0.7765(2) 0.0522(16) Uani 1 1 d . A .
H246 H -0.1257 -0.1925 0.7811 0.063 Uiso 1 1 calc R . .
N247 N -0.0401(3) -0.2037(2) 0.8254(2) 0.0486(12) Uani 1 1 d . . .
H247 H -0.0011 -0.2135 0.8243 0.058 Uiso 1 1 calc R A .
C248 C -0.0581(3) -0.2037(2) 0.8721(2) 0.0457(14) Uani 1 1 d . A .
O248 O -0.1112(2) -0.19113(19) 0.87781(18) 0.0546(11) Uani 1 1 d . . .
C251 C -0.0095(3) -0.2209(3) 0.9183(2) 0.0452(14) Uani 1 1 d . . .
C252 C 0.0485(3) -0.1942(3) 0.9267(3) 0.0621(19) Uani 1 1 d . A .
H252 H 0.0571 -0.1665 0.9021 0.075 Uiso 1 1 calc R . .
C253 C 0.0947(4) -0.2064(4) 0.9701(3) 0.076(2) Uani 1 1 d . . .
H253 H 0.1338 -0.1868 0.9759 0.092 Uiso 1 1 calc R A .
C254 C 0.0815(4) -0.2485(4) 1.0045(3) 0.077(2) Uani 1 1 d . A .
H254 H 0.1126 -0.2583 1.0339 0.092 Uiso 1 1 calc R . .
C255 C 0.0247(4) -0.2759(3) 0.9969(3) 0.0632(19) Uani 1 1 d . . .
H255 H 0.0169 -0.3047 1.0208 0.076 Uiso 1 1 calc R A .
C256 C -0.0220(3) -0.2619(3) 0.9538(2) 0.0500(15) Uani 1 1 d . A .
P22 P -0.09907(8) -0.29625(6) 0.94719(6) 0.0413(4) Uani 1 1 d . . .
C261 C -0.1098(3) -0.3279(3) 0.8814(3) 0.0472(14) Uani 1 1 d . A .
C262 C -0.0583(4) -0.3449(3) 0.8600(3) 0.065(2) Uani 1 1 d . . .
H262 H -0.0169 -0.3384 0.8786 0.078 Uiso 1 1 calc R A .
C263 C -0.0679(4) -0.3712(3) 0.8113(3) 0.067(2) Uani 1 1 d . A .
H263 H -0.0329 -0.3840 0.7971 0.081 Uiso 1 1 calc R . .
C264 C -0.1272(4) -0.3788(4) 0.7836(3) 0.073(2) Uani 1 1 d . . .
H264 H -0.1338 -0.3957 0.7498 0.088 Uiso 1 1 calc R A .
C265 C -0.1772(4) -0.3618(3) 0.8052(3) 0.072(2) Uani 1 1 d . A .
H265 H -0.2187 -0.3678 0.7865 0.086 Uiso 1 1 calc R . .
C266 C -0.1681(3) -0.3363(3) 0.8538(3) 0.0546(16) Uani 1 1 d . . .
H266 H -0.2034 -0.3244 0.8681 0.066 Uiso 1 1 calc R A .
C271 C -0.0860(3) -0.3579(3) 0.9914(2) 0.0504(15) Uani 1 1 d . A .
C272 C -0.1002(3) -0.3537(3) 1.0394(3) 0.0526(16) Uani 1 1 d . . .
H272 H -0.1147 -0.3179 1.0504 0.063 Uiso 1 1 calc R A .
C273 C -0.0942(5) -0.4010(3) 1.0736(3) 0.075(2) Uani 1 1 d . A .
H273 H -0.1018 -0.3962 1.1082 0.089 Uiso 1 1 calc R . .
C274 C -0.0778(5) -0.4530(3) 1.0578(4) 0.082(3) Uani 1 1 d . . .
H274 H -0.0729 -0.4848 1.0811 0.099 Uiso 1 1 calc R A .
C275 C -0.0683(5) -0.4596(3) 1.0077(4) 0.085(3) Uani 1 1 d . A .
H275 H -0.0593 -0.4968 0.9958 0.102 Uiso 1 1 calc R . .
C276 C -0.0714(4) -0.4137(3) 0.9746(3) 0.073(2) Uani 1 1 d . . .
H276 H -0.0638 -0.4191 0.9401 0.088 Uiso 1 1 calc R A .
C1A C 0.6644(6) 0.6726(4) 0.3243(5) 0.093(3) Uani 1 1 d . . .
F1A F 0.7025(3) 0.6455(2) 0.2989(3) 0.143(3) Uani 1 1 d . . .
F2A F 0.6161(3) 0.63460(19) 0.3244(3) 0.112(2) Uani 1 1 d . . .
F3A F 0.6885(4) 0.6814(3) 0.3720(3) 0.135(2) Uani 1 1 d . . .
S1A S 0.63314(12) 0.73813(8) 0.29168(9) 0.0749(6) Uani 1 1 d . . .
O1A O 0.6066(5) 0.7205(4) 0.2398(3) 0.143(4) Uani 1 1 d . . .
O2A O 0.6857(3) 0.7728(3) 0.2927(4) 0.112(3) Uani 1 1 d . . .
O3A O 0.5884(3) 0.7575(2) 0.3210(2) 0.0734(15) Uani 1 1 d . . .
C1B C 0.2839(8) 0.0498(6) 0.1327(6) 0.135(6) Uani 1 1 d . . .
F1B F 0.3314(4) 0.0111(5) 0.1253(4) 0.168(3) Uani 1 1 d . . .
F2B F 0.3066(5) 0.0974(4) 0.1285(4) 0.184(4) Uani 1 1 d . . .
F3B F 0.2407(5) 0.0398(6) 0.0942(4) 0.211(5) Uani 1 1 d . . .
S1B S 0.26398(14) 0.03669(15) 0.19533(13) 0.1093(9) Uani 1 1 d . . .
O1B O 0.3210(4) 0.0520(5) 0.2308(4) 0.158(4) Uani 1 1 d . . .
O2B O 0.2450(6) -0.0269(4) 0.1904(5) 0.186(5) Uani 1 1 d . . .
O3B O 0.2138(4) 0.0749(4) 0.1954(5) 0.164(5) Uani 1 1 d . . .
C1C C 0.9662(6) 0.4646(5) 0.7426(5) 0.111(3) Uani 1 1 d U . .
H3 H 0.9264 0.4650 0.7569 0.133 Uiso 1 1 calc R . .
Cl1C Cl 1.0248(2) 0.4658(2) 0.79558(14) 0.1638(18) Uani 1 1 d U . .
Cl2C Cl 0.96511(17) 0.52814(13) 0.70634(15) 0.1229(10) Uani 1 1 d U . .
C2C C 0.9620(6) 0.4134(6) 0.7088(6) 0.133(4) Uani 1 1 d U . .
H4 H 0.9243 0.4177 0.6803 0.160 Uiso 1 1 calc R . .
Cl3C Cl 1.02734(19) 0.40612(19) 0.68035(16) 0.1505(14) Uani 1 1 d U . .
Cl4C Cl 0.9510(3) 0.3536(2) 0.7462(4) 0.276(4) Uani 1 1 d U . .

loop_
_atom_site_aniso_label
_atom_site_aniso_U_11
_atom_site_aniso_U_22
_atom_site_aniso_U_33
_atom_site_aniso_U_23
_atom_site_aniso_U_13
_atom_site_aniso_U_12
Pd1 0.0512(3) 0.0305(2) 0.0353(3) -0.00296(17) 0.0114(2) -0.00110(18)
C181 0.105(6) 0.038(3) 0.057(4) -0.012(3) 0.013(4) 0.014(4)
C182 0.090(6) 0.051(4) 0.061(5) -0.025(3) 0.016(4) -0.011(4)
C183 0.066(4) 0.037(3) 0.054(4) -0.013(3) 0.017(3) -0.013(3)
P11 0.0467(9) 0.0392(8) 0.0389(8) 0.0009(6) 0.0090(7) -0.0002(6)
C111 0.060(4) 0.051(4) 0.045(4) -0.006(3) 0.012(3) -0.006(3)
C112 0.047(4) 0.069(4) 0.054(4) -0.007(3) 0.005(3) -0.004(3)
C113 0.067(5) 0.080(5) 0.043(4) -0.009(4) -0.002(3) -0.011(4)
C114 0.083(6) 0.085(5) 0.042(4) -0.004(4) -0.001(4) -0.007(5)
C115 0.079(5) 0.081(5) 0.050(4) 0.006(4) 0.016(4) -0.012(4)
C116 0.055(4) 0.055(4) 0.042(4) 0.002(3) 0.000(3) -0.006(3)
C121 0.064(4) 0.049(3) 0.036(3) 0.001(3) 0.006(3) -0.009(3)
C122 0.061(4) 0.033(3) 0.060(4) -0.004(3) 0.014(3) -0.005(3)
C123 0.073(5) 0.057(4) 0.065(5) 0.004(4) 0.011(4) -0.006(4)
C124 0.112(7) 0.050(4) 0.064(5) 0.002(4) 0.017(5) -0.022(5)
C125 0.075(5) 0.074(5) 0.078(6) 0.001(4) 0.026(4) -0.026(4)
C126 0.060(4) 0.063(4) 0.082(5) -0.010(4) 0.029(4) -0.013(4)
C131 0.052(4) 0.052(4) 0.056(4) 0.006(3) 0.018(3) 0.011(3)
C132 0.078(5) 0.090(6) 0.060(5) 0.018(4) 0.029(4) 0.032(5)
C133 0.111(8) 0.115(7) 0.088(7) 0.047(6) 0.051(6) 0.064(6)
C134 0.126(9) 0.121(8) 0.101(8) 0.036(7) 0.056(7) 0.072(7)
C135 0.116(7) 0.086(6) 0.063(5) 0.022(4) 0.054(5) 0.047(5)
C136 0.071(5) 0.058(4) 0.045(4) 0.004(3) 0.032(3) 0.010(3)
C137 0.065(4) 0.048(4) 0.048(4) -0.003(3) 0.024(3) -0.002(3)
O137 0.068(3) 0.044(2) 0.046(3) 0.0082(19) 0.022(2) 0.009(2)
N138 0.061(3) 0.051(3) 0.044(3) -0.002(2) 0.021(3) 0.000(3)
C141 0.055(4) 0.040(3) 0.048(4) -0.002(3) 0.018(3) -0.011(3)
C142 0.070(4) 0.032(3) 0.058(4) -0.007(3) 0.018(3) -0.010(3)
C143 0.091(5) 0.035(3) 0.066(5) 0.006(3) 0.020(4) -0.002(3)
C144 0.095(6) 0.041(4) 0.065(5) 0.002(3) 0.015(4) 0.018(4)
C145 0.067(4) 0.047(3) 0.052(4) -0.004(3) 0.013(3) 0.002(3)
C146 0.059(4) 0.035(3) 0.045(3) -0.008(3) 0.022(3) -0.002(3)
N147 0.054(3) 0.038(3) 0.060(3) -0.006(2) 0.032(3) -0.004(2)
C148 0.049(3) 0.034(3) 0.053(4) -0.009(3) 0.013(3) -0.008(3)
O148 0.054(3) 0.036(2) 0.075(3) -0.006(2) 0.030(2) -0.0104(19)
C151 0.042(3) 0.033(3) 0.052(4) -0.003(2) 0.016(3) -0.005(2)
C152 0.052(4) 0.049(4) 0.076(5) -0.019(3) 0.008(4) -0.005(3)
C153 0.050(4) 0.068(5) 0.109(7) -0.019(5) 0.016(4) 0.005(4)
C154 0.058(5) 0.056(4) 0.094(6) -0.023(4) 0.021(4) 0.008(3)
C155 0.056(4) 0.041(3) 0.079(5) -0.017(3) 0.021(4) -0.002(3)
C156 0.041(3) 0.038(3) 0.051(4) -0.001(3) 0.011(3) 0.001(2)
P12 0.0440(8) 0.0317(7) 0.0402(8) -0.0052(6) 0.0113(7) -0.0025(6)
C161 0.054(4) 0.032(3) 0.033(3) -0.004(2) 0.014(3) 0.000(2)
C162 0.068(4) 0.048(4) 0.052(4) -0.001(3) 0.021(3) -0.010(3)
C163 0.079(5) 0.054(4) 0.051(4) 0.006(3) 0.017(4) -0.006(4)
C164 0.094(6) 0.057(4) 0.061(5) 0.016(4) 0.012(4) 0.005(4)
C165 0.093(6) 0.050(4) 0.050(4) 0.009(3) 0.016(4) 0.005(4)
C166 0.057(4) 0.047(3) 0.044(3) -0.002(3) 0.015(3) 0.001(3)
C171 0.044(3) 0.036(3) 0.039(3) -0.010(2) 0.007(3) 0.000(2)
C172 0.064(4) 0.039(3) 0.054(4) -0.005(3) 0.018(3) -0.009(3)
C173 0.073(5) 0.042(4) 0.079(5) -0.011(3) 0.019(4) -0.007(3)
C174 0.077(5) 0.053(4) 0.073(5) -0.026(4) 0.013(4) -0.003(4)
C175 0.093(6) 0.074(5) 0.045(4) -0.012(4) 0.013(4) -0.008(4)
C176 0.077(5) 0.056(4) 0.053(4) -0.013(3) 0.021(4) -0.013(4)
Pd2 0.0445(3) 0.0299(2) 0.0348(3) -0.00185(16) 0.00695(19) 0.00174(17)
C282 0.098(11) 0.039(9) 0.058(8) 0.023(6) -0.015(7) 0.013(7)
C285 0.059(10) 0.015(8) 0.050(9) 0.006(6) -0.003(7) 0.011(6)
P21 0.0402(8) 0.0340(7) 0.0353(8) -0.0019(6) 0.0067(6) -0.0009(6)
C211 0.051(3) 0.030(3) 0.030(3) -0.002(2) 0.007(2) 0.003(2)
C212 0.052(4) 0.039(3) 0.041(3) 0.005(2) 0.014(3) 0.011(3)
C213 0.069(5) 0.038(3) 0.064(4) -0.009(3) 0.019(4) -0.005(3)
C214 0.093(6) 0.039(3) 0.047(4) -0.004(3) 0.012(4) 0.016(4)
C215 0.061(4) 0.059(4) 0.042(4) -0.015(3) -0.006(3) 0.020(3)
C216 0.046(4) 0.051(4) 0.048(4) -0.008(3) 0.010(3) 0.004(3)
C221 0.040(3) 0.031(3) 0.038(3) -0.002(2) 0.004(2) 0.006(2)
C222 0.052(4) 0.049(3) 0.048(4) -0.003(3) 0.007(3) -0.006(3)
C223 0.045(4) 0.058(4) 0.065(5) -0.008(3) -0.002(3) 0.001(3)
C224 0.057(4) 0.051(4) 0.041(4) -0.007(3) -0.012(3) 0.001(3)
C225 0.058(4) 0.052(4) 0.041(4) -0.002(3) 0.005(3) -0.003(3)
C226 0.052(4) 0.049(3) 0.045(4) -0.004(3) 0.011(3) -0.003(3)
C231 0.045(3) 0.043(3) 0.040(3) -0.001(3) 0.011(3) -0.003(3)
C232 0.072(5) 0.043(3) 0.043(4) -0.005(3) 0.015(3) -0.004(3)
C233 0.089(6) 0.074(5) 0.044(4) -0.009(3) 0.032(4) -0.008(4)
C234 0.109(7) 0.064(5) 0.046(4) 0.001(3) 0.041(4) -0.012(4)
C235 0.071(5) 0.055(4) 0.051(4) -0.003(3) 0.024(4) -0.020(3)
C236 0.055(4) 0.046(3) 0.033(3) 0.006(3) 0.012(3) -0.007(3)
C237 0.058(4) 0.039(3) 0.039(3) 0.006(3) 0.015(3) -0.005(3)
O237 0.056(3) 0.052(3) 0.067(3) -0.014(2) 0.028(2) -0.006(2)
N238 0.053(3) 0.053(3) 0.053(3) -0.005(3) 0.018(3) -0.003(3)
C241 0.061(4) 0.047(4) 0.057(4) -0.007(3) 0.021(3) -0.009(3)
C242 0.091(6) 0.069(5) 0.049(4) -0.004(4) 0.005(4) -0.001(4)
C243 0.122(8) 0.095(7) 0.049(5) 0.001(4) -0.007(5) 0.007(6)
C244 0.097(6) 0.079(5) 0.053(5) -0.016(4) -0.004(4) -0.002(5)
C245 0.109(7) 0.049(4) 0.055(4) -0.021(3) 0.004(4) -0.012(4)
C246 0.068(4) 0.047(3) 0.042(4) -0.008(3) 0.013(3) -0.009(3)
N247 0.048(3) 0.058(3) 0.042(3) -0.009(2) 0.015(2) -0.006(2)
C248 0.054(4) 0.038(3) 0.046(4) -0.003(3) 0.012(3) -0.003(3)
O248 0.052(3) 0.057(3) 0.055(3) 0.005(2) 0.012(2) -0.001(2)
C251 0.045(3) 0.056(4) 0.036(3) -0.009(3) 0.011(3) -0.009(3)
C252 0.057(4) 0.085(5) 0.050(4) -0.023(4) 0.024(3) -0.024(4)
C253 0.056(4) 0.119(7) 0.055(5) -0.026(5) 0.013(4) -0.022(5)
C254 0.062(5) 0.123(7) 0.043(4) -0.009(5) 0.003(4) -0.006(5)
C255 0.060(5) 0.074(5) 0.055(4) 0.003(4) 0.011(4) 0.000(4)
C256 0.052(4) 0.061(4) 0.039(3) -0.014(3) 0.015(3) -0.002(3)
P22 0.0494(9) 0.0382(8) 0.0367(8) -0.0052(6) 0.0094(7) 0.0013(7)
C261 0.054(4) 0.041(3) 0.049(4) -0.002(3) 0.017(3) 0.001(3)
C262 0.058(4) 0.080(5) 0.056(4) -0.029(4) 0.010(3) 0.003(4)
C263 0.081(5) 0.071(5) 0.053(4) -0.022(4) 0.025(4) 0.010(4)
C264 0.086(6) 0.087(6) 0.049(4) -0.027(4) 0.017(4) -0.004(5)
C265 0.080(5) 0.075(5) 0.059(5) -0.021(4) 0.008(4) -0.005(4)
C266 0.050(4) 0.069(4) 0.046(4) -0.013(3) 0.010(3) 0.002(3)
C271 0.052(4) 0.059(4) 0.041(3) 0.003(3) 0.010(3) 0.011(3)
C272 0.082(5) 0.029(3) 0.047(4) 0.000(3) 0.014(3) 0.009(3)
C273 0.123(7) 0.049(4) 0.056(5) 0.009(3) 0.028(5) 0.007(4)
C274 0.133(8) 0.051(4) 0.065(5) 0.014(4) 0.021(5) 0.016(5)
C275 0.118(8) 0.045(4) 0.096(7) 0.007(4) 0.028(6) 0.020(4)
C276 0.107(7) 0.057(4) 0.061(5) -0.005(4) 0.031(5) 0.022(4)
C1A 0.124(9) 0.058(5) 0.116(9) 0.006(5) 0.069(8) 0.006(5)
F1A 0.159(6) 0.084(4) 0.228(8) 0.039(4) 0.143(6) 0.041(4)
F2A 0.143(5) 0.046(3) 0.174(6) 0.000(3) 0.101(5) -0.008(3)
F3A 0.170(7) 0.105(5) 0.127(6) 0.020(4) 0.018(5) 0.011(4)
S1A 0.0987(16) 0.0558(11) 0.0860(15) 0.0027(10) 0.0585(13) -0.0009(10)
O1A 0.240(11) 0.121(6) 0.082(5) -0.016(4) 0.065(6) 0.056(6)
O2A 0.094(5) 0.076(4) 0.187(8) 0.027(4) 0.081(5) -0.003(3)
O3A 0.088(4) 0.056(3) 0.085(4) -0.004(3) 0.039(3) -0.005(3)
C1B 0.165(14) 0.103(9) 0.117(11) 0.021(8) -0.026(10) -0.054(10)
F1B 0.132(6) 0.188(8) 0.186(8) -0.022(7) 0.038(6) 0.036(6)
F2B 0.209(10) 0.122(6) 0.231(11) 0.012(6) 0.069(8) -0.043(6)
F3B 0.159(8) 0.291(13) 0.155(8) 0.045(9) -0.039(7) 0.011(8)
S1B 0.0856(18) 0.131(2) 0.114(2) -0.0326(19) 0.0267(17) -0.0017(17)
O1B 0.094(6) 0.234(11) 0.133(7) -0.066(7) -0.012(5) 0.004(6)
O2B 0.229(12) 0.116(7) 0.248(13) -0.011(8) 0.138(11) -0.041(7)
O3B 0.086(5) 0.113(6) 0.310(15) -0.065(8) 0.080(7) -0.007(4)
C1C 0.112(8) 0.079(5) 0.134(9) -0.002(5) 0.001(6) 0.004(6)
Cl1C 0.142(3) 0.242(5) 0.098(2) -0.020(3) -0.002(2) 0.079(3)
Cl2C 0.133(3) 0.0981(19) 0.140(3) -0.0024(18) 0.030(2) -0.0113(17)
C2C 0.097(8) 0.109(6) 0.191(11) -0.017(6) 0.018(7) -0.019(7)
Cl3C 0.137(3) 0.177(4) 0.130(3) -0.051(3) 0.004(2) 0.024(3)
Cl4C 0.230(6) 0.109(3) 0.517(13) 0.105(5) 0.139(7) 0.019(3)

loop_
_atom_type_symbol
_atom_type_description
_atom_type_scat_dispersion_real
_atom_type_scat_dispersion_imag
_atom_type_scat_source
C C 0.0033 0.0016 'International Tables Vol C Tables 4.2.6.8 and 6.1.1.4'
H H 0.0000 0.0000 'International Tables Vol C Tables 4.2.6.8 and 6.1.1.4'
N N 0.0061 0.0033 'International Tables Vol C Tables 4.2.6.8 and 6.1.1.4'
O O 0.0106 0.0060 'International Tables Vol C Tables 4.2.6.8 and 6.1.1.4'
Pd Pd -0.9988 1.0072 'International Tables Vol C Tables 4.2.6.8 and 6.1.1.4'
P P 0.1023 0.0942 'International Tables Vol C Tables 4.2.6.8 and 6.1.1.4'
S S 0.1246 0.1234 'International Tables Vol C Tables 4.2.6.8 and 6.1.1.4'
F F 0.0171 0.0103 'International Tables Vol C Tables 4.2.6.8 and 6.1.1.4'
Cl Cl 0.1484 0.1585 'International Tables Vol C Tables 4.2.6.8 and 6.1.1.4'

loop_
_geom_angle_atom_site_label_1
_geom_angle_atom_site_label_2
_geom_angle_atom_site_label_3
_geom_angle
_geom_angle_site_symmetry_1
_geom_angle_site_symmetry_3
C181 Pd1 C183 67.6(3) . .
C181 Pd1 C182 38.7(3) . .
C183 Pd1 C182 36.3(3) . .
C181 Pd1 P22 156.9(2) . 3_557
C183 Pd1 P22 91.33(19) . 3_557
C182 Pd1 P22 125.0(2) . 3_557
C181 Pd1 P11 91.7(2) . .
C183 Pd1 P11 158.43(18) . .
C182 Pd1 P11 122.5(2) . .
P22 Pd1 P11 110.03(7) 3_557 .
C182 C181 Pd1 70.8(4) . .
C183 C182 C181 119.7(7) . .
C183 C182 Pd1 71.8(4) . .
C181 C182 Pd1 70.5(4) . .
C182 C183 Pd1 71.9(4) . .
C111 P11 C121 104.3(3) . .
C111 P11 C131 103.1(3) . .
C121 P11 C131 101.4(3) . .
C111 P11 Pd1 111.4(2) . .
C121 P11 Pd1 120.7(2) . .
C131 P11 Pd1 114.0(2) . .
C112 C111 C116 118.8(6) . .
C112 C111 P11 124.0(5) . .
C116 C111 P11 117.2(5) . .
C113 C112 C111 120.7(7) . .
C114 C113 C112 120.4(7) . .
C113 C114 C115 119.6(7) . .
C116 C115 C114 120.2(7) . .
C115 C116 C111 120.2(7) . .
C126 C121 C122 119.8(6) . .
C126 C121 P11 122.1(6) . .
C122 C121 P11 118.1(5) . .
C121 C122 C123 119.7(7) . .
C124 C123 C122 120.6(8) . .
C123 C124 C125 119.7(7) . .
C124 C125 C126 120.2(8) . .
C121 C126 C125 119.9(8) . .
C136 C131 C132 120.1(6) . .
C136 C131 P11 121.8(5) . .
C132 C131 P11 118.1(5) . .
C133 C132 C131 121.0(7) . .
C134 C133 C132 118.1(8) . .
C135 C134 C133 121.8(8) . .
C134 C135 C136 120.4(7) . .
C131 C136 C135 118.6(7) . .
C131 C136 C137 121.8(6) . .
C135 C136 C137 119.6(6) . .
O137 C137 N138 123.8(7) . .
O137 C137 C136 118.8(6) . .
N138 C137 C136 117.4(6) . .
C137 N138 C141 124.2(6) . .
N138 C141 C142 113.4(5) . .
N138 C141 C146 112.6(5) . .
C142 C141 C146 109.2(5) . .
C143 C142 C141 111.6(6) . .
C144 C143 C142 110.3(5) . .
C145 C144 C143 113.0(7) . .
C146 C145 C144 111.9(6) . .
N147 C146 C145 111.2(5) . .
N147 C146 C141 108.5(5) . .
C145 C146 C141 112.3(5) . .
C148 N147 C146 123.5(5) . .
O148 C148 N147 123.8(5) . .
O148 C148 C151 120.4(5) . .
N147 C148 C151 115.8(5) . .
C152 C151 C156 120.7(5) . .
C152 C151 C148 118.5(5) . .
C156 C151 C148 120.8(5) . .
C153 C152 C151 119.9(6) . .
C154 C153 C152 120.3(7) . .
C155 C154 C153 121.1(7) . .
C154 C155 C156 122.1(6) . .
C155 C156 C151 115.8(6) . .
C155 C156 P12 121.9(5) . .
C151 C156 P12 122.1(4) . .
C156 P12 C161 102.8(3) . .
C156 P12 C171 103.5(3) . .
C161 P12 C171 104.7(3) . .
C156 P12 Pd2 111.8(2) . .
C161 P12 Pd2 123.77(18) . .
C171 P12 Pd2 108.4(2) . .
C166 C161 C162 118.2(6) . .
C166 C161 P12 121.1(4) . .
C162 C161 P12 120.5(5) . .
C163 C162 C161 119.5(7) . .
C164 C163 C162 120.7(7) . .
C165 C164 C163 120.9(7) . .
C164 C165 C166 119.5(8) . .
C161 C166 C165 121.1(6) . .
C172 C171 C176 119.0(6) . .
C172 C171 P12 119.0(5) . .
C176 C171 P12 122.1(5) . .
C173 C172 C171 121.0(6) . .
C172 C173 C174 119.9(7) . .
C175 C174 C173 119.7(7) . .
C174 C175 C176 121.3(7) . .
C175 C176 C171 119.2(7) . .
C283 Pd2 C285 38.9(8) . .
C283 Pd2 C282 34.0(7) . .
C285 Pd2 C282 27.2(5) . .
C283 Pd2 C281 66.6(9) . .
C285 Pd2 C281 31.3(6) . .
C282 Pd2 C281 38.2(7) . .
C283 Pd2 C284 68.9(9) . .
C285 Pd2 C284 36.4(7) . .
C282 Pd2 C284 37.9(7) . .
C281 Pd2 C284 7.3(9) . .
C283 Pd2 C286 5.7(11) . .
C285 Pd2 C286 35.7(9) . .
C282 Pd2 C286 35.2(9) . .
C281 Pd2 C286 64.9(10) . .
C284 Pd2 C286 67.9(9) . .
C283 Pd2 P21 90.8(7) . .
C285 Pd2 P21 126.8(4) . .
C282 Pd2 P21 121.0(4) . .
C281 Pd2 P21 157.3(6) . .
C284 Pd2 P21 158.9(5) . .
C286 Pd2 P21 92.4(8) . .
C283 Pd2 P12 158.5(7) . .
C285 Pd2 P12 120.8(4) . .
C282 Pd2 P12 125.7(4) . .
C281 Pd2 P12 91.9(6) . .
C284 Pd2 P12 89.6(5) . .
C286 Pd2 P12 156.4(8) . .
P21 Pd2 P12 110.73(7) . .
C282 C281 Pd2 70.8(10) . .
C283 C282 C281 124.0(19) . .
C283 C282 Pd2 71.6(12) . .
C281 C282 Pd2 71.0(10) . .
C282 C283 Pd2 74.4(12) . .
C285 C284 Pd2 70.6(10) . .
C286 C285 C284 131(2) . .
C286 C285 Pd2 73.9(13) . .
C284 C285 Pd2 73.0(10) . .
C285 C286 Pd2 70.4(13) . .
C221 P21 C231 101.9(3) . .
C221 P21 C211 104.8(2) . .
C231 P21 C211 102.8(3) . .
C221 P21 Pd2 121.41(19) . .
C231 P21 Pd2 113.0(2) . .
C211 P21 Pd2 110.97(19) . .
C216 C211 C212 120.9(5) . .
C216 C211 P21 123.0(5) . .
C212 C211 P21 116.1(4) . .
C211 C212 C213 120.1(6) . .
C212 C213 C214 118.7(7) . .
C215 C214 C213 121.4(6) . .
C214 C215 C216 119.1(6) . .
C211 C216 C215 119.8(6) . .
C222 C221 C226 118.7(6) . .
C222 C221 P21 121.7(5) . .
C226 C221 P21 119.6(5) . .
C221 C222 C223 118.0(6) . .
C224 C223 C222 122.2(7) . .
C223 C224 C225 120.2(6) . .
C224 C225 C226 120.3(6) . .
C225 C226 C221 120.6(6) . .
C232 C231 C236 118.5(6) . .
C232 C231 P21 121.2(5) . .
C236 C231 P21 120.3(4) . .
C231 C232 C233 120.0(6) . .
C234 C233 C232 120.9(7) . .
C233 C234 C235 121.2(7) . .
C234 C235 C236 119.8(6) . .
C235 C236 C231 119.3(6) . .
C235 C236 C237 120.8(5) . .
C231 C236 C237 119.7(5) . .
O237 C237 N238 122.3(6) . .
O237 C237 C236 121.5(6) . .
N238 C237 C236 116.2(6) . .
C237 N238 C241 123.5(6) . .
N238 C241 C242 110.9(6) . .
N238 C241 C246 109.8(5) . .
C242 C241 C246 111.5(6) . .
C241 C242 C243 109.6(7) . .
C242 C243 C244 111.8(8) . .
C245 C244 C243 110.3(7) . .
C244 C245 C246 111.8(7) . .
N247 C246 C241 112.2(5) . .
N247 C246 C245 109.4(6) . .
C241 C246 C245 109.4(6) . .
C248 N247 C246 124.0(6) . .
O248 C248 N247 123.2(6) . .
O248 C248 C251 120.2(6) . .
N247 C248 C251 116.6(6) . .
C252 C251 C256 119.1(6) . .
C252 C251 C248 119.4(6) . .
C256 C251 C248 121.5(6) . .
C251 C252 C253 122.2(7) . .
C254 C253 C252 117.6(7) . .
C255 C254 C253 121.4(8) . .
C254 C255 C256 120.3(7) . .
C251 C256 C255 119.4(6) . .
C251 C256 P22 121.5(5) . .
C255 C256 P22 119.0(5) . .
C271 P22 C256 104.5(3) . .
C271 P22 C261 104.6(3) . .
C256 P22 C261 102.6(3) . .
C271 P22 Pd1 111.5(2) . 3_557
C256 P22 Pd1 110.5(2) . 3_557
C261 P22 Pd1 121.6(2) . 3_557
C266 C261 C262 119.1(6) . .
C266 C261 P22 119.9(5) . .
C262 C261 P22 121.0(5) . .
C263 C262 C261 119.7(7) . .
C264 C263 C262 120.5(7) . .
C263 C264 C265 119.0(7) . .
C264 C265 C266 120.8(8) . .
C261 C266 C265 120.9(7) . .
C272 C271 C276 117.0(6) . .
C272 C271 P22 119.6(5) . .
C276 C271 P22 122.6(5) . .
C271 C272 C273 121.5(6) . .
C274 C273 C272 120.3(7) . .
C273 C274 C275 119.3(7) . .
C276 C275 C274 121.1(7) . .
C275 C276 C271 120.3(7) . .
F3A C1A F1A 112.9(12) . .
F3A C1A F2A 106.1(8) . .
F1A C1A F2A 104.1(8) . .
F3A C1A S1A 111.9(7) . .
F1A C1A S1A 112.5(7) . .
F2A C1A S1A 108.7(8) . .
O2A S1A O3A 116.6(4) . .
O2A S1A O1A 111.7(6) . .
O3A S1A O1A 113.9(5) . .
O2A S1A C1A 104.0(5) . .
O3A S1A C1A 104.3(4) . .
O1A S1A C1A 104.7(5) . .
F2B C1B F3B 110.4(13) . .
F2B C1B F1B 104.4(15) . .
F3B C1B F1B 103.2(14) . .
F2B C1B S1B 113.8(12) . .
F3B C1B S1B 115.2(13) . .
F1B C1B S1B 108.7(9) . .
O3B S1B O1B 114.6(6) . .
O3B S1B O2B 114.4(6) . .
O1B S1B O2B 118.4(8) . .
O3B S1B C1B 102.2(8) . .
O1B S1B C1B 102.6(7) . .
O2B S1B C1B 101.2(6) . .
C2C C1C Cl1C 117.0(9) . .
C2C C1C Cl2C 111.3(10) . .
Cl1C C1C Cl2C 111.1(7) . .
C1C C2C Cl3C 111.8(9) . .
C1C C2C Cl4C 108.0(11) . .
Cl3C C2C Cl4C 111.8(8) . .

loop_
_geom_bond_atom_site_label_1
_geom_bond_atom_site_label_2
_geom_bond_distance
_geom_bond_site_symmetry_2
Pd1 C181 2.192(7) .
Pd1 C183 2.195(6) .
Pd1 C182 2.196(7) .
Pd1 P22 2.3363(19) 3_557
Pd1 P11 2.337(2) .
C181 C182 1.455(11) .
C182 C183 1.368(10) .
P11 C111 1.822(7) .
P11 C121 1.845(7) .
P11 C131 1.859(6) .
C111 C112 1.390(10) .
C111 C116 1.397(9) .
C112 C113 1.381(10) .
C113 C114 1.369(11) .
C114 C115 1.397(11) .
C115 C116 1.377(10) .
C121 C126 1.359(10) .
C121 C122 1.392(9) .
C122 C123 1.402(10) .
C123 C124 1.350(12) .
C124 C125 1.388(13) .
C125 C126 1.405(11) .
C131 C136 1.377(9) .
C131 C132 1.381(10) .
C132 C133 1.372(11) .
C133 C134 1.367(13) .
C134 C135 1.360(12) .
C135 C136 1.380(10) .
C136 C137 1.504(10) .
C137 O137 1.235(8) .
C137 N138 1.319(8) .
N138 C141 1.462(8) .
C141 C142 1.537(8) .
C141 C146 1.544(9) .
C142 C143 1.517(10) .
C143 C144 1.513(11) .
C144 C145 1.508(9) .
C145 C146 1.493(9) .
C146 N147 1.474(7) .
N147 C148 1.335(7) .
C148 O148 1.227(7) .
C148 C151 1.489(8) .
C151 C152 1.392(9) .
C151 C156 1.428(8) .
C152 C153 1.374(10) .
C153 C154 1.363(11) .
C154 C155 1.353(10) .
C155 C156 1.411(9) .
C156 P12 1.803(6) .
P12 C161 1.820(6) .
P12 C171 1.835(6) .
P12 Pd2 2.3395(19) .
C161 C166 1.378(9) .
C161 C162 1.410(8) .
C162 C163 1.374(10) .
C163 C164 1.372(11) .
C164 C165 1.346(11) .
C165 C166 1.395(9) .
C171 C172 1.378(8) .
C171 C176 1.423(9) .
C172 C173 1.377(9) .
C173 C174 1.402(11) .
C174 C175 1.366(11) .
C175 C176 1.380(10) .
Pd2 C283 2.15(2) .
Pd2 C285 2.166(14) .
Pd2 C282 2.186(11) .
Pd2 C281 2.19(2) .
Pd2 C284 2.20(2) .
Pd2 C286 2.21(3) .
Pd2 P21 2.330(2) .
C281 C282 1.43(3) .
C282 C283 1.27(3) .
C284 C285 1.36(3) .
C285 C286 1.34(3) .
P21 C221 1.821(6) .
P21 C231 1.846(6) .
P21 C211 1.846(5) .
C211 C216 1.377(8) .
C211 C212 1.391(8) .
C212 C213 1.393(8) .
C213 C214 1.396(10) .
C214 C215 1.386(11) .
C215 C216 1.403(9) .
C221 C222 1.393(9) .
C221 C226 1.401(8) .
C222 C223 1.426(10) .
C223 C224 1.324(10) .
C224 C225 1.372(10) .
C225 C226 1.380(9) .
C231 C232 1.387(9) .
C231 C236 1.422(8) .
C232 C233 1.408(10) .
C233 C234 1.341(10) .
C234 C235 1.371(10) .
C235 C236 1.411(8) .
C236 C237 1.487(9) .
C237 O237 1.225(8) .
C237 N238 1.341(8) .
N238 C241 1.470(8) .
C241 C242 1.507(11) .
C241 C246 1.512(9) .
C242 C243 1.523(12) .
C243 C244 1.529(13) .
C244 C245 1.514(11) .
C245 C246 1.546(9) .
C246 N247 1.454(9) .
N247 C248 1.344(8) .
C248 O248 1.221(8) .
C248 C251 1.498(9) .
C251 C252 1.382(9) .
C251 C256 1.387(9) .
C252 C253 1.392(11) .
C253 C254 1.390(12) .
C254 C255 1.366(11) .
C255 C256 1.401(10) .
C256 P22 1.830(7) .
P22 C271 1.825(7) .
P22 C261 1.837(6) .
P22 Pd1 2.3363(19) 3_557
C261 C266 1.346(9) .
C261 C262 1.393(9) .
C262 C263 1.387(10) .
C263 C264 1.363(11) .
C264 C265 1.367(11) .
C265 C266 1.378(10) .
C271 C272 1.344(9) .
C271 C276 1.422(9) .
C272 C273 1.404(9) .
C273 C274 1.344(11) .
C274 C275 1.364(12) .
C275 C276 1.363(11) .
C1A F3A 1.271(13) .
C1A F1A 1.309(10) .
C1A F2A 1.369(11) .
C1A S1A 1.811(11) .
S1A O2A 1.391(7) .
S1A O3A 1.413(5) .
S1A O1A 1.425(9) .
C1B F2B 1.221(13) .
C1B F3B 1.258(15) .
C1B F1B 1.405(19) .
C1B S1B 1.788(16) .
S1B O3B 1.404(8) .
S1B O1B 1.443(9) .
S1B O2B 1.531(10) .
C1C C2C 1.472(17) .
C1C Cl1C 1.692(13) .
C1C Cl2C 1.749(12) .
C2C Cl3C 1.722(14) .
C2C Cl4C 1.738(15) .
